data_4106697
loop_
_publ_author_name
'Aaron D. Finke'
'Dustin E. Gross'
'Amy Han'
'Jeffrey S. Moore'

_publ_contact_author
; 
Jeffrey S. Moore 
University of Illinois 
School of Chemical Sciences, Box 55-5 
600 South Mathews Avenue 
Urbana, Illinois  61801 
USA 
;
_publ_contact_author_email jsmoore@illinois.edu
_publ_contact_author_fax '1  217 244-0181'
_publ_contact_author_phone '1  217 244 5289'
_publ_section_title
;
 Engineering Solid-State Morphologies in Carbazole-Ethynylene Macrocycles
;
_journal_name_full 'Journal of the American Chemical Society'
_journal_page_first 14063
_journal_page_last 14070
_journal_paper_doi 10.1021/ja204795q
_journal_volume 133
_journal_year 2011
_chemical_formula_moiety 'C80 H76 N4, 2(C H2 Cl2)'
_chemical_formula_sum 'C82 H80 Cl4 N4'
_chemical_formula_weight 1263.30
_chemical_name_systematic
;
 ?
;
_space_group_IT_number 2
_symmetry_cell_setting triclinic
_symmetry_space_group_name_Hall '-P 1'
_symmetry_space_group_name_H-M 'P -1'
_atom_sites_solution_hydrogens geom
_atom_sites_solution_primary direct
_atom_sites_solution_secondary difmap
_audit_creation_method SHELXL-97
_cell_angle_alpha 68.419(3)
_cell_angle_beta 77.031(3)
_cell_angle_gamma 73.791(4)
_cell_formula_units_Z 1
_cell_length_a 9.0398(9)
_cell_length_b 14.0715(13)
_cell_length_c 14.9754(14)
_cell_measurement_reflns_used 9723
_cell_measurement_temperature 120(2)
_cell_measurement_theta_max 27.01
_cell_measurement_theta_min 2.37
_cell_volume 1685.1(3)
_computing_cell_refinement 'SAINT V7.23A (Bruker, 2005)'
_computing_data_collection 'APEX2 V2.0-1 (Bruker, 2004)'
_computing_data_reduction
; 
SAINT V7.23A, XPREP V2005/2, SADABS V2007/4, TWINABS V2007/5 
(Bruker, 2005 & 2007) 
;
_computing_molecular_graphics 'SHELXTL V6.12 (Bruker, 2005)'
_computing_publication_material 'XCIF V6.12 (Bruker, 2005)'
_computing_structure_refinement 'SHELXTL V6.12 (Bruker, 2005)'
_computing_structure_solution 'SHELXTL V6.12 (Bruker, 2005)'
_diffrn_ambient_temperature 120(2)
_diffrn_measured_fraction_theta_full 0.993
_diffrn_measured_fraction_theta_max 0.993
_diffrn_measurement_device_type 'Bruker APEX-II CCD'
_diffrn_measurement_method '\f and \w scans'
_diffrn_radiation_monochromator graphite
_diffrn_radiation_source 'fine-focus sealed tube'
_diffrn_radiation_type MoK\a
_diffrn_radiation_wavelength 0.71073
_diffrn_reflns_av_R_equivalents 0.0396
_diffrn_reflns_av_sigmaI/netI 0.0344
_diffrn_reflns_limit_h_max 11
_diffrn_reflns_limit_h_min -11
_diffrn_reflns_limit_k_max 18
_diffrn_reflns_limit_k_min -18
_diffrn_reflns_limit_l_max 19
_diffrn_reflns_limit_l_min -19
_diffrn_reflns_number 33246
_diffrn_reflns_theta_full 27.17
_diffrn_reflns_theta_max 27.17
_diffrn_reflns_theta_min 1.59
_exptl_absorpt_coefficient_mu 0.225
_exptl_absorpt_correction_T_max 0.9516
_exptl_absorpt_correction_T_min 0.8233
_exptl_absorpt_correction_type integration
_exptl_absorpt_process_details 'SHELXTL/XPREP V2005/2 (Bruker, 2005)'
_exptl_crystal_colour yellow
_exptl_crystal_density_diffrn 1.245
_exptl_crystal_description rod
_exptl_crystal_F_000 668
_exptl_crystal_preparation
; 
The data crystal was mounted using oil (Parantone-N, Exxon) to a 
0.3 mm cryo-loop (Hampton Research) with the (0 -1 0) scattering 
planes roughly normal to the spindle axis. 
;
_exptl_crystal_size_max 0.90
_exptl_crystal_size_mid 0.25
_exptl_crystal_size_min 0.22
_refine_diff_density_max 0.456
_refine_diff_density_min -0.803
_refine_diff_density_rms 0.060
_refine_ls_extinction_method none
_refine_ls_goodness_of_fit_ref 1.045
_refine_ls_hydrogen_treatment noref
_refine_ls_matrix_type full
_refine_ls_number_parameters 408
_refine_ls_number_reflns 7441
_refine_ls_number_restraints 0
_refine_ls_restrained_S_all 1.045
_refine_ls_R_factor_all 0.0709
_refine_ls_R_factor_gt 0.0531
_refine_ls_shift/su_max 0.000
_refine_ls_shift/su_mean 0.000
_refine_ls_structure_factor_coef Fsqd
_refine_ls_weighting_details 'calc w=1/[\s^2^(Fo^2^)+(0.0697P)^2^+1.5088P] where P=(Fo^2^+2Fc^2^)/3'
_refine_ls_weighting_scheme calc
_refine_ls_wR_factor_gt 0.1431
_refine_ls_wR_factor_ref 0.1552
_reflns_number_gt 5732
_reflns_number_total 7441
_reflns_threshold_expression >2sigma(I)
_cod_data_source_file ja204795q_si_001_5.cif
_cod_data_source_block 4DCM
_cod_database_code 4106697

loop_
_symmetry_equiv_pos_as_xyz
'x, y, z'
'-x, -y, -z'

loop_
_atom_site_label
_atom_site_type_symbol
_atom_site_fract_x
_atom_site_fract_y
_atom_site_fract_z
_atom_site_U_iso_or_equiv
_atom_site_adp_type
_atom_site_occupancy
_atom_site_symmetry_multiplicity
_atom_site_calc_flag
_atom_site_refinement_flags
N1 N -0.61319(19) 0.67590(13) 0.41386(11) 0.0186(3) Uani 1 1 d .
N2 N 0.66609(18) 0.86797(12) 0.01091(11) 0.0176(3) Uani 1 1 d .
C1 C -0.4676(2) 0.68055(15) 0.36066(13) 0.0179(4) Uani 1 1 d .
C2 C -0.3948(2) 0.63904(16) 0.28613(14) 0.0202(4) Uani 1 1 d .
H2A H -0.4449 0.6014 0.2653 0.024 Uiso 1 1 calc R
C3 C -0.2476(2) 0.65466(16) 0.24392(14) 0.0209(4) Uani 1 1 d .
H3A H -0.1953 0.6263 0.1938 0.025 Uiso 1 1 calc R
C4 C -0.1722(2) 0.71178(15) 0.27331(13) 0.0193(4) Uani 1 1 d .
C5 C -0.2453(2) 0.75173(15) 0.34866(14) 0.0188(4) Uani 1 1 d .
H5A H -0.1949 0.7894 0.3693 0.023 Uiso 1 1 calc R
C6 C -0.3933(2) 0.73557(14) 0.39311(13) 0.0173(4) Uani 1 1 d .
C7 C -0.5003(2) 0.76352(15) 0.47197(14) 0.0179(4) Uani 1 1 d .
C8 C -0.4953(2) 0.81765(15) 0.53249(14) 0.0207(4) Uani 1 1 d .
H8A H -0.4073 0.8455 0.5252 0.025 Uiso 1 1 calc R
C9 C -0.6215(2) 0.83033(16) 0.60394(14) 0.0215(4) Uani 1 1 d .
C10 C -0.7522(2) 0.78877(16) 0.61335(15) 0.0231(4) Uani 1 1 d .
H10A H -0.8371 0.7977 0.6623 0.028 Uiso 1 1 calc R
C11 C -0.7601(2) 0.73588(16) 0.55383(14) 0.0221(4) Uani 1 1 d .
H11A H -0.8486 0.7085 0.5610 0.026 Uiso 1 1 calc R
C12 C -0.6333(2) 0.72404(15) 0.48255(13) 0.0182(4) Uani 1 1 d .
C13 C 0.6784(2) 0.91899(14) 0.07118(13) 0.0173(4) Uani 1 1 d .
C14 C 0.8000(2) 0.96184(15) 0.07126(14) 0.0205(4) Uani 1 1 d .
H14A H 0.8917 0.9583 0.0257 0.025 Uiso 1 1 calc R
C15 C 0.7826(2) 1.00963(16) 0.13991(15) 0.0221(4) Uani 1 1 d .
H15A H 0.8645 1.0388 0.1416 0.027 Uiso 1 1 calc R
C16 C 0.6466(2) 1.01635(15) 0.20759(14) 0.0207(4) Uani 1 1 d .
C17 C 0.5267(2) 0.97218(15) 0.20731(14) 0.0190(4) Uani 1 1 d .
H17A H 0.4350 0.9761 0.2527 0.023 Uiso 1 1 calc R
C18 C 0.5427(2) 0.92230(14) 0.13994(13) 0.0170(4) Uani 1 1 d .
C19 C 0.4458(2) 0.86767(14) 0.12101(13) 0.0168(4) Uani 1 1 d .
C20 C 0.3041(2) 0.84165(15) 0.16571(13) 0.0179(4) Uani 1 1 d .
H20A H 0.2488 0.8639 0.2190 0.021 Uiso 1 1 calc R
C21 C 0.2431(2) 0.78221(15) 0.13150(14) 0.0191(4) Uani 1 1 d .
C22 C 0.3254(2) 0.75188(16) 0.05066(14) 0.0209(4) Uani 1 1 d .
H22A H 0.2825 0.7127 0.0271 0.025 Uiso 1 1 calc R
C23 C 0.4665(2) 0.77754(15) 0.00493(14) 0.0199(4) Uani 1 1 d .
H23A H 0.5204 0.7569 -0.0495 0.024 Uiso 1 1 calc R
C24 C 0.5271(2) 0.83462(14) 0.04101(13) 0.0173(4) Uani 1 1 d .
C25 C -0.0226(2) 0.73139(15) 0.22346(14) 0.0203(4) Uani 1 1 d .
C26 C 0.0987(2) 0.75275(15) 0.17961(14) 0.0203(4) Uani 1 1 d .
C27 C -0.6239(2) 0.88549(16) 0.66815(15) 0.0237(4) Uani 1 1 d .
C28 C -0.6333(2) 0.93065(16) 0.72396(15) 0.0234(4) Uani 1 1 d .
C29 C -0.7287(2) 0.63326(15) 0.39564(14) 0.0194(4) Uani 1 1 d .
H29A H -0.7125 0.6412 0.3259 0.023 Uiso 1 1 calc R
H29B H -0.8335 0.6749 0.4104 0.023 Uiso 1 1 calc R
C30 C -0.7239(2) 0.51836(16) 0.45457(14) 0.0221(4) Uani 1 1 d .
H30A H -0.7640 0.5118 0.5233 0.027 Uiso 1 1 calc R
H30B H -0.6149 0.4783 0.4514 0.027 Uiso 1 1 calc R
C31 C -0.8214(2) 0.47205(16) 0.41660(15) 0.0237(4) Uani 1 1 d .
H31A H -0.8403 0.4054 0.4662 0.028 Uiso 1 1 calc R
H31B H -0.9235 0.5209 0.4063 0.028 Uiso 1 1 calc R
C32 C -0.7439(3) 0.45153(17) 0.32195(15) 0.0252(4) Uani 1 1 d .
H32A H -0.7268 0.5185 0.2722 0.030 Uiso 1 1 calc R
H32B H -0.6408 0.4040 0.3320 0.030 Uiso 1 1 calc R
C33 C -0.8372(3) 0.4037(2) 0.2841(2) 0.0421(6) Uani 1 1 d .
H33A H -0.9368 0.4537 0.2684 0.051 Uiso 1 1 calc R
H33B H -0.8617 0.3395 0.3355 0.051 Uiso 1 1 calc R
C34 C -0.7506(4) 0.3759(3) 0.1938(2) 0.0553(8) Uani 1 1 d .
H34A H -0.8181 0.3498 0.1695 0.083 Uiso 1 1 calc R
H34B H -0.6565 0.3216 0.2103 0.083 Uiso 1 1 calc R
H34C H -0.7218 0.4384 0.1436 0.083 Uiso 1 1 calc R
C35 C 0.7849(2) 0.84703(15) -0.06706(14) 0.0196(4) Uani 1 1 d .
H35A H 0.8415 0.9046 -0.0957 0.023 Uiso 1 1 calc R
H35B H 0.7342 0.8453 -0.1184 0.023 Uiso 1 1 calc R
C36 C 0.9006(2) 0.74360(15) -0.03209(14) 0.0207(4) Uani 1 1 d .
H36A H 0.8461 0.6855 -0.0121 0.025 Uiso 1 1 calc R
H36B H 0.9392 0.7414 0.0256 0.025 Uiso 1 1 calc R
C37 C 1.0391(2) 0.72653(16) -0.10847(14) 0.0218(4) Uani 1 1 d .
H37A H 1.0010 0.7385 -0.1696 0.026 Uiso 1 1 calc R
H37B H 1.1033 0.7780 -0.1215 0.026 Uiso 1 1 calc R
C38 C 1.1393(2) 0.61621(16) -0.07598(15) 0.0226(4) Uani 1 1 d .
H38A H 1.0791 0.5659 -0.0729 0.027 Uiso 1 1 calc R
H38B H 1.1617 0.6005 -0.0097 0.027 Uiso 1 1 calc R
C39 C 1.2929(3) 0.59915(18) -0.14155(17) 0.0317(5) Uani 1 1 d .
H39A H 1.2713 0.6113 -0.2073 0.038 Uiso 1 1 calc R
H39B H 1.3523 0.6508 -0.1468 0.038 Uiso 1 1 calc R
C40 C 1.3908(3) 0.48975(17) -0.10390(16) 0.0291(5) Uani 1 1 d .
H40A H 1.4879 0.4823 -0.1482 0.044 Uiso 1 1 calc R
H40B H 1.3333 0.4383 -0.0997 0.044 Uiso 1 1 calc R
H40C H 1.4146 0.4779 -0.0394 0.044 Uiso 1 1 calc R
C1S C 0.1713(4) -0.0074(2) 0.4085(2) 0.0531(8) Uani 1 1 d .
H1SA_1 H 0.1350 -0.0204 0.4786 0.064 Uiso 1 1 calc R
H1SB_1 H 0.2741 -0.0548 0.4016 0.064 Uiso 1 1 calc R
Cl1S Cl 0.19068(9) 0.12277(6) 0.35317(6) 0.0551(2) Uani 1 1 d .
Cl2S Cl 0.03902(10) -0.03577(6) 0.35687(6) 0.0586(2) Uani 1 1 d .

loop_
_atom_site_aniso_label
_atom_site_aniso_U_11
_atom_site_aniso_U_22
_atom_site_aniso_U_33
_atom_site_aniso_U_23
_atom_site_aniso_U_13
_atom_site_aniso_U_12
N1 0.0176(8) 0.0234(8) 0.0177(8) -0.0080(6) -0.0009(6) -0.0081(7)
N2 0.0147(8) 0.0202(8) 0.0176(8) -0.0086(6) 0.0017(6) -0.0029(6)
C1 0.0171(9) 0.0190(9) 0.0172(9) -0.0032(7) -0.0044(7) -0.0052(7)
C2 0.0210(10) 0.0231(10) 0.0189(9) -0.0068(8) -0.0044(8) -0.0072(8)
C3 0.0212(10) 0.0241(10) 0.0166(9) -0.0069(8) -0.0017(7) -0.0042(8)
C4 0.0168(9) 0.0207(9) 0.0173(9) -0.0022(7) -0.0031(7) -0.0040(7)
C5 0.0182(9) 0.0192(9) 0.0191(9) -0.0042(7) -0.0044(7) -0.0055(7)
C6 0.0180(9) 0.0162(9) 0.0163(9) -0.0037(7) -0.0041(7) -0.0025(7)
C7 0.0167(9) 0.0173(9) 0.0189(9) -0.0051(7) -0.0033(7) -0.0031(7)
C8 0.0204(10) 0.0217(10) 0.0215(10) -0.0079(8) -0.0036(8) -0.0052(8)
C9 0.0238(10) 0.0214(10) 0.0208(10) -0.0088(8) -0.0044(8) -0.0033(8)
C10 0.0213(10) 0.0267(10) 0.0206(10) -0.0090(8) 0.0001(8) -0.0048(8)
C11 0.0202(10) 0.0251(10) 0.0220(10) -0.0080(8) -0.0009(8) -0.0077(8)
C12 0.0191(9) 0.0187(9) 0.0179(9) -0.0063(7) -0.0035(7) -0.0044(7)
C13 0.0160(9) 0.0154(9) 0.0180(9) -0.0053(7) -0.0007(7) -0.0009(7)
C14 0.0170(9) 0.0205(10) 0.0222(10) -0.0075(8) 0.0014(8) -0.0040(8)
C15 0.0206(10) 0.0206(10) 0.0261(10) -0.0079(8) -0.0023(8) -0.0061(8)
C16 0.0229(10) 0.0174(9) 0.0207(9) -0.0074(8) -0.0031(8) -0.0012(8)
C17 0.0183(9) 0.0188(9) 0.0177(9) -0.0065(7) -0.0008(7) -0.0011(7)
C18 0.0158(9) 0.0153(9) 0.0163(9) -0.0029(7) -0.0019(7) -0.0010(7)
C19 0.0160(9) 0.0160(9) 0.0154(9) -0.0039(7) -0.0023(7) -0.0005(7)
C20 0.0159(9) 0.0192(9) 0.0159(9) -0.0051(7) -0.0010(7) -0.0015(7)
C21 0.0150(9) 0.0202(9) 0.0185(9) -0.0031(7) -0.0033(7) -0.0017(7)
C22 0.0201(10) 0.0224(10) 0.0213(10) -0.0076(8) -0.0049(8) -0.0041(8)
C23 0.0189(9) 0.0216(10) 0.0190(9) -0.0091(8) -0.0023(7) -0.0007(8)
C24 0.0145(9) 0.0169(9) 0.0173(9) -0.0040(7) -0.0015(7) -0.0011(7)
C25 0.0194(10) 0.0221(10) 0.0179(9) -0.0040(8) -0.0049(8) -0.0039(8)
C26 0.0190(10) 0.0216(10) 0.0192(9) -0.0053(8) -0.0057(8) -0.0022(8)
C27 0.0212(10) 0.0256(10) 0.0248(10) -0.0107(8) -0.0012(8) -0.0039(8)
C28 0.0232(10) 0.0226(10) 0.0246(10) -0.0088(8) -0.0039(8) -0.0035(8)
C29 0.0166(9) 0.0228(10) 0.0212(9) -0.0077(8) -0.0035(7) -0.0066(8)
C30 0.0255(10) 0.0240(10) 0.0171(9) -0.0038(8) -0.0043(8) -0.0086(8)
C31 0.0260(11) 0.0238(10) 0.0234(10) -0.0058(8) -0.0015(8) -0.0124(8)
C32 0.0274(11) 0.0263(11) 0.0257(10) -0.0106(9) -0.0025(8) -0.0099(9)
C33 0.0413(14) 0.0564(17) 0.0464(15) -0.0310(13) -0.0005(12) -0.0228(13)
C34 0.067(2) 0.078(2) 0.0489(16) -0.0403(16) 0.0015(14) -0.0387(17)
C35 0.0171(9) 0.0232(10) 0.0172(9) -0.0085(8) 0.0026(7) -0.0038(8)
C36 0.0192(10) 0.0226(10) 0.0196(9) -0.0086(8) 0.0003(8) -0.0037(8)
C37 0.0183(10) 0.0225(10) 0.0222(10) -0.0085(8) 0.0027(8) -0.0034(8)
C38 0.0205(10) 0.0222(10) 0.0238(10) -0.0094(8) 0.0018(8) -0.0036(8)
C39 0.0249(11) 0.0282(11) 0.0321(12) -0.0089(9) 0.0074(9) -0.0006(9)
C40 0.0247(11) 0.0294(11) 0.0305(11) -0.0136(9) 0.0006(9) -0.0001(9)
C1S 0.0466(17) 0.0590(19) 0.0333(14) -0.0063(13) -0.0003(12) 0.0040(14)
Cl1S 0.0413(4) 0.0589(5) 0.0604(5) -0.0150(4) -0.0117(3) -0.0061(3)
Cl2S 0.0705(5) 0.0549(5) 0.0522(4) -0.0282(4) -0.0036(4) -0.0054(4)

loop_
_atom_type_symbol
_atom_type_description
_atom_type_scat_dispersion_real
_atom_type_scat_dispersion_imag
_atom_type_scat_source
C C 0.0033 0.0016 'International Tables Vol C Tables 4.2.6.8 and 6.1.1.4'
H H 0.0000 0.0000 'International Tables Vol C Tables 4.2.6.8 and 6.1.1.4'
N N 0.0061 0.0033 'International Tables Vol C Tables 4.2.6.8 and 6.1.1.4'
Cl Cl 0.1484 0.1585 'International Tables Vol C Tables 4.2.6.8 and 6.1.1.4'

loop_
_exptl_crystal_face_index_h
_exptl_crystal_face_index_k
_exptl_crystal_face_index_l
_exptl_crystal_face_perp_dist
0.00 -2.00 -1.00 0.1140
0.00 2.00 1.00 0.1090
0.00 0.00 1.00 0.1030
0.00 0.00 -1.00 0.0850
2.00 2.00 -1.00 0.3130
1.00 5.00 1.00 0.1620
-1.00 5.00 1.00 0.1590
-4.00 1.00 -3.00 0.3020
1.00 0.00 4.00 0.1870
0.00 2.00 -1.00 0.1210
-1.00 -1.00 0.00 0.3700

loop_
_geom_angle_atom_site_label_1
_geom_angle_atom_site_label_2
_geom_angle_atom_site_label_3
_geom_angle
_geom_angle_site_symmetry_3
C12 N1 C1 108.53(15) .
C12 N1 C29 126.19(16) .
C1 N1 C29 125.18(16) .
C13 N2 C24 108.77(15) .
C13 N2 C35 125.17(16) .
C24 N2 C35 125.94(16) .
N1 C1 C2 128.84(17) .
N1 C1 C6 109.50(16) .
C2 C1 C6 121.66(18) .
C3 C2 C1 117.67(18) .
C3 C2 H2A 121.2 .
C1 C2 H2A 121.2 .
C2 C3 C4 121.78(18) .
C2 C3 H3A 119.1 .
C4 C3 H3A 119.1 .
C5 C4 C3 120.03(18) .
C5 C4 C25 120.07(18) .
C3 C4 C25 119.87(18) .
C6 C5 C4 119.03(18) .
C6 C5 H5A 120.5 .
C4 C5 H5A 120.5 .
C5 C6 C1 119.79(17) .
C5 C6 C7 134.01(18) .
C1 C6 C7 106.20(16) .
C8 C7 C12 119.75(17) .
C8 C7 C6 133.86(18) .
C12 C7 C6 106.39(16) .
C7 C8 C9 119.17(18) .
C7 C8 H8A 120.4 .
C9 C8 H8A 120.4 .
C8 C9 C10 119.66(18) .
C8 C9 C27 121.89(19) .
C10 C9 C27 118.44(18) .
C11 C10 C9 122.12(19) .
C11 C10 H10A 118.9 .
C9 C10 H10A 118.9 .
C10 C11 C12 117.60(19) .
C10 C11 H11A 121.2 .
C12 C11 H11A 121.2 .
N1 C12 C11 128.95(18) .
N1 C12 C7 109.36(16) .
C11 C12 C7 121.69(18) .
N2 C13 C14 129.24(17) .
N2 C13 C18 109.31(16) .
C14 C13 C18 121.45(17) .
C15 C14 C13 117.68(18) .
C15 C14 H14A 121.2 .
C13 C14 H14A 121.2 .
C14 C15 C16 121.91(18) .
C14 C15 H15A 119.0 .
C16 C15 H15A 119.0 .
C17 C16 C15 119.76(18) .
C17 C16 C28 120.75(18) 2_576
C15 C16 C28 119.49(18) 2_576
C18 C17 C16 119.35(18) .
C18 C17 H17A 120.3 .
C16 C17 H17A 120.3 .
C17 C18 C13 119.82(18) .
C17 C18 C19 133.75(18) .
C13 C18 C19 106.43(16) .
C20 C19 C24 119.90(17) .
C20 C19 C18 133.47(17) .
C24 C19 C18 106.58(16) .
C19 C20 C21 119.36(17) .
C19 C20 H20A 120.3 .
C21 C20 H20A 120.3 .
C20 C21 C22 119.50(18) .
C20 C21 C26 119.30(17) .
C22 C21 C26 121.20(18) .
C23 C22 C21 121.92(18) .
C23 C22 H22A 119.0 .
C21 C22 H22A 119.0 .
C22 C23 C24 117.91(18) .
C22 C23 H23A 121.0 .
C24 C23 H23A 121.0 .
N2 C24 C23 129.72(17) .
N2 C24 C19 108.88(16) .
C23 C24 C19 121.40(18) .
C26 C25 C4 176.8(2) .
C25 C26 C21 176.1(2) .
C28 C27 C9 176.6(2) .
C27 C28 C16 178.9(2) 2_576
N1 C29 C30 114.08(16) .
N1 C29 H29A 108.7 .
C30 C29 H29A 108.7 .
N1 C29 H29B 108.7 .
C30 C29 H29B 108.7 .
H29A C29 H29B 107.6 .
C29 C30 C31 111.37(16) .
C29 C30 H30A 109.4 .
C31 C30 H30A 109.4 .
C29 C30 H30B 109.4 .
C31 C30 H30B 109.4 .
H30A C30 H30B 108.0 .
C32 C31 C30 112.97(17) .
C32 C31 H31A 109.0 .
C30 C31 H31A 109.0 .
C32 C31 H31B 109.0 .
C30 C31 H31B 109.0 .
H31A C31 H31B 107.8 .
C33 C32 C31 113.82(19) .
C33 C32 H32A 108.8 .
C31 C32 H32A 108.8 .
C33 C32 H32B 108.8 .
C31 C32 H32B 108.8 .
H32A C32 H32B 107.7 .
C32 C33 C34 112.5(2) .
C32 C33 H33A 109.1 .
C34 C33 H33A 109.1 .
C32 C33 H33B 109.1 .
C34 C33 H33B 109.1 .
H33A C33 H33B 107.8 .
C33 C34 H34A 109.5 .
C33 C34 H34B 109.5 .
H34A C34 H34B 109.5 .
C33 C34 H34C 109.5 .
H34A C34 H34C 109.5 .
H34B C34 H34C 109.5 .
N2 C35 C36 112.23(15) .
N2 C35 H35A 109.2 .
C36 C35 H35A 109.2 .
N2 C35 H35B 109.2 .
C36 C35 H35B 109.2 .
H35A C35 H35B 107.9 .
C35 C36 C37 113.50(16) .
C35 C36 H36A 108.9 .
C37 C36 H36A 108.9 .
C35 C36 H36B 108.9 .
C37 C36 H36B 108.9 .
H36A C36 H36B 107.7 .
C38 C37 C36 111.75(16) .
C38 C37 H37A 109.3 .
C36 C37 H37A 109.3 .
C38 C37 H37B 109.3 .
C36 C37 H37B 109.3 .
H37A C37 H37B 107.9 .
C37 C38 C39 114.38(17) .
C37 C38 H38A 108.7 .
C39 C38 H38A 108.7 .
C37 C38 H38B 108.7 .
C39 C38 H38B 108.7 .
H38A C38 H38B 107.6 .
C40 C39 C38 112.28(18) .
C40 C39 H39A 109.1 .
C38 C39 H39A 109.1 .
C40 C39 H39B 109.1 .
C38 C39 H39B 109.1 .
H39A C39 H39B 107.9 .
C39 C40 H40A 109.5 .
C39 C40 H40B 109.5 .
H40A C40 H40B 109.5 .
C39 C40 H40C 109.5 .
H40A C40 H40C 109.5 .
H40B C40 H40C 109.5 .
Cl1S C1S Cl2S 111.64(16) .
Cl1S C1S H1SA_1 109.3 .
Cl2S C1S H1SA_1 109.3 .
Cl1S C1S H1SB_1 109.3 .
Cl2S C1S H1SB_1 109.3 .
H1SA_1 C1S H1SB_1 108.0 .

loop_
_geom_bond_atom_site_label_1
_geom_bond_atom_site_label_2
_geom_bond_distance
_geom_bond_site_symmetry_2
N1 C12 1.382(2) .
N1 C1 1.382(2) .
N1 C29 1.457(2) .
N2 C13 1.382(2) .
N2 C24 1.386(2) .
N2 C35 1.455(2) .
C1 C2 1.398(3) .
C1 C6 1.414(3) .
C2 C3 1.379(3) .
C2 H2A 0.9500 .
C3 C4 1.416(3) .
C3 H3A 0.9500 .
C4 C5 1.396(3) .
C4 C25 1.438(3) .
C5 C6 1.394(3) .
C5 H5A 0.9500 .
C6 C7 1.450(3) .
C7 C8 1.396(3) .
C7 C12 1.415(3) .
C8 C9 1.399(3) .
C8 H8A 0.9500 .
C9 C10 1.417(3) .
C9 C27 1.435(3) .
C10 C11 1.378(3) .
C10 H10A 0.9500 .
C11 C12 1.399(3) .
C11 H11A 0.9500 .
C13 C14 1.394(3) .
C13 C18 1.416(3) .
C14 C15 1.382(3) .
C14 H14A 0.9500 .
C15 C16 1.412(3) .
C15 H15A 0.9500 .
C16 C17 1.393(3) .
C16 C28 1.442(3) 2_576
C17 C18 1.389(3) .
C17 H17A 0.9500 .
C18 C19 1.445(3) .
C19 C20 1.385(3) .
C19 C24 1.420(3) .
C20 C21 1.402(3) .
C20 H20A 0.9500 .
C21 C22 1.414(3) .
C21 C26 1.434(3) .
C22 C23 1.381(3) .
C22 H22A 0.9500 .
C23 C24 1.391(3) .
C23 H23A 0.9500 .
C25 C26 1.200(3) .
C27 C28 1.199(3) .
C28 C16 1.442(3) 2_576
C29 C30 1.524(3) .
C29 H29A 0.9900 .
C29 H29B 0.9900 .
C30 C31 1.530(3) .
C30 H30A 0.9900 .
C30 H30B 0.9900 .
C31 C32 1.525(3) .
C31 H31A 0.9900 .
C31 H31B 0.9900 .
C32 C33 1.517(3) .
C32 H32A 0.9900 .
C32 H32B 0.9900 .
C33 C34 1.529(4) .
C33 H33A 0.9900 .
C33 H33B 0.9900 .
C34 H34A 0.9800 .
C34 H34B 0.9800 .
C34 H34C 0.9800 .
C35 C36 1.524(3) .
C35 H35A 0.9900 .
C35 H35B 0.9900 .
C36 C37 1.525(3) .
C36 H36A 0.9900 .
C36 H36B 0.9900 .
C37 C38 1.524(3) .
C37 H37A 0.9900 .
C37 H37B 0.9900 .
C38 C39 1.525(3) .
C38 H38A 0.9900 .
C38 H38B 0.9900 .
C39 C40 1.515(3) .
C39 H39A 0.9900 .
C39 H39B 0.9900 .
C40 H40A 0.9800 .
C40 H40B 0.9800 .
C40 H40C 0.9800 .
C1S Cl1S 1.752(3) .
C1S Cl2S 1.760(3) .
C1S H1SA_1 0.9900 .
C1S H1SB_1 0.9900 .

loop_
_geom_torsion_atom_site_label_1
_geom_torsion_atom_site_label_2
_geom_torsion_atom_site_label_3
_geom_torsion_atom_site_label_4
_geom_torsion
_geom_torsion_site_symmetry_1
_geom_torsion_site_symmetry_4
C12 N1 C1 C2 177.49(19) . .
C29 N1 C1 C2 -6.2(3) . .
C12 N1 C1 C6 -1.9(2) . .
C29 N1 C1 C6 174.48(17) . .
N1 C1 C2 C3 179.89(19) . .
C6 C1 C2 C3 -0.8(3) . .
C1 C2 C3 C4 -0.9(3) . .
C2 C3 C4 C5 1.7(3) . .
C2 C3 C4 C25 -176.35(18) . .
C3 C4 C5 C6 -0.8(3) . .
C25 C4 C5 C6 177.24(17) . .
C4 C5 C6 C1 -0.8(3) . .
C4 C5 C6 C7 179.02(19) . .
N1 C1 C6 C5 -178.90(16) . .
C2 C1 C6 C5 1.7(3) . .
N1 C1 C6 C7 1.2(2) . .
C2 C1 C6 C7 -178.20(17) . .
C5 C6 C7 C8 0.4(4) . .
C1 C6 C7 C8 -179.7(2) . .
C5 C6 C7 C12 -180.0(2) . .
C1 C6 C7 C12 -0.1(2) . .
C12 C7 C8 C9 1.1(3) . .
C6 C7 C8 C9 -179.4(2) . .
C7 C8 C9 C10 -0.4(3) . .
C7 C8 C9 C27 -179.75(18) . .
C8 C9 C10 C11 -0.2(3) . .
C27 C9 C10 C11 179.20(19) . .
C9 C10 C11 C12 0.0(3) . .
C1 N1 C12 C11 -178.28(19) . .
C29 N1 C12 C11 5.4(3) . .
C1 N1 C12 C7 1.8(2) . .
C29 N1 C12 C7 -174.52(17) . .
C10 C11 C12 N1 -179.22(19) . .
C10 C11 C12 C7 0.7(3) . .
C8 C7 C12 N1 178.65(17) . .
C6 C7 C12 N1 -1.0(2) . .
C8 C7 C12 C11 -1.3(3) . .
C6 C7 C12 C11 179.05(17) . .
C24 N2 C13 C14 177.18(19) . .
C35 N2 C13 C14 0.9(3) . .
C24 N2 C13 C18 -2.0(2) . .
C35 N2 C13 C18 -178.28(16) . .
N2 C13 C14 C15 179.72(19) . .
C18 C13 C14 C15 -1.2(3) . .
C13 C14 C15 C16 -0.5(3) . .
C14 C15 C16 C17 1.3(3) . .
C14 C15 C16 C28 -178.50(19) . 2_576
C15 C16 C17 C18 -0.2(3) . .
C28 C16 C17 C18 179.52(18) 2_576 .
C16 C17 C18 C13 -1.4(3) . .
C16 C17 C18 C19 178.47(19) . .
N2 C13 C18 C17 -178.54(16) . .
C14 C13 C18 C17 2.2(3) . .
N2 C13 C18 C19 1.5(2) . .
C14 C13 C18 C19 -177.74(17) . .
C17 C18 C19 C20 -3.0(4) . .
C13 C18 C19 C20 176.9(2) . .
C17 C18 C19 C24 179.6(2) . .
C13 C18 C19 C24 -0.5(2) . .
C24 C19 C20 C21 0.4(3) . .
C18 C19 C20 C21 -176.76(19) . .
C19 C20 C21 C22 -1.4(3) . .
C19 C20 C21 C26 178.20(17) . .
C20 C21 C22 C23 1.2(3) . .
C26 C21 C22 C23 -178.47(18) . .
C21 C22 C23 C24 0.2(3) . .
C13 N2 C24 C23 -177.85(19) . .
C35 N2 C24 C23 -1.6(3) . .
C13 N2 C24 C19 1.7(2) . .
C35 N2 C24 C19 177.93(16) . .
C22 C23 C24 N2 178.19(18) . .
C22 C23 C24 C19 -1.3(3) . .
C20 C19 C24 N2 -178.55(16) . .
C18 C19 C24 N2 -0.7(2) . .
C20 C19 C24 C23 1.0(3) . .
C18 C19 C24 C23 178.86(17) . .
C12 N1 C29 C30 -90.6(2) . .
C1 N1 C29 C30 93.7(2) . .
N1 C29 C30 C31 -167.41(16) . .
C29 C30 C31 C32 74.6(2) . .
C30 C31 C32 C33 178.9(2) . .
C31 C32 C33 C34 -175.4(2) . .
C13 N2 C35 C36 88.3(2) . .
C24 N2 C35 C36 -87.3(2) . .
N2 C35 C36 C37 -171.88(16) . .
C35 C36 C37 C38 -171.74(17) . .
C36 C37 C38 C39 -170.88(19) . .
C37 C38 C39 C40 177.67(19) . .
